data_7017600
loop_
_publ_author_name
'Nickl, Claudia'
'Eichele, Klaus'
'Wesemann, Lars'

_publ_section_title
;
 1,2-Distanna-closo-dodecaborate--a rare example of a 1,2-distannylene
 ligand in transition metal chemistry.
;
_journal_issue 1
_journal_name_full 'Dalton transactions (Cambridge, England : 2003)'
_journal_page_first 243
_journal_page_last 250
_journal_paper_doi 10.1039/c1dt11247c
_journal_volume 41
_journal_year 2012
_chemical_formula_sum 'C92 H128 B20 N4 P4 Pt2 Sn4'
_chemical_formula_weight 2495.00
_chemical_name_systematic
;
?
;
_space_group_IT_number 2
_symmetry_cell_setting triclinic
_symmetry_space_group_name_Hall '-P 1'
_symmetry_space_group_name_H-M 'P -1'
_atom_sites_solution_hydrogens geom
_atom_sites_solution_primary direct
_atom_sites_solution_secondary difmap
_audit_creation_method SHELXL-97
_audit_update_record
;
2011-01-25 # Formatted by publCIF
;
_cell_angle_alpha 69.425(5)
_cell_angle_beta 89.337(6)
_cell_angle_gamma 67.783(5)
_cell_formula_units_Z 1
_cell_length_a 12.7985(9)
_cell_length_b 14.3043(10)
_cell_length_c 15.5979(11)
_cell_measurement_reflns_used 45926
_cell_measurement_temperature 173(2)
_cell_measurement_theta_max 26.4
_cell_measurement_theta_min 5.7
_cell_volume 2450.6(3)
_computing_cell_refinement X-Area
_computing_data_collection X-Area
_computing_data_reduction X-Area
_computing_molecular_graphics 'Diamond Version 3.1e'
_computing_structure_refinement 'SHELXL-97 (Sheldrick, 1997)'
_computing_structure_solution SHELXS-97
_diffrn_ambient_temperature 173(2)
_diffrn_measured_fraction_theta_full 0.989
_diffrn_measured_fraction_theta_max 0.989
_diffrn_measurement_device_type 'Stoe IPDS 2T'
_diffrn_measurement_method 'OMEGA SCANS'
_diffrn_radiation_monochromator graphite
_diffrn_radiation_source 'fine-focus sealed tube'
_diffrn_radiation_type MoK\a
_diffrn_radiation_wavelength 0.71073
_diffrn_reflns_av_R_equivalents 0.0480
_diffrn_reflns_av_sigmaI/netI 0.0331
_diffrn_reflns_limit_h_max 15
_diffrn_reflns_limit_h_min -15
_diffrn_reflns_limit_k_max 17
_diffrn_reflns_limit_k_min -17
_diffrn_reflns_limit_l_max 19
_diffrn_reflns_limit_l_min -19
_diffrn_reflns_number 35141
_diffrn_reflns_theta_full 26.37
_diffrn_reflns_theta_max 26.37
_diffrn_reflns_theta_min 5.67
_exptl_absorpt_coefficient_mu 3.959
_exptl_absorpt_correction_T_max 0.6299
_exptl_absorpt_correction_T_min 0.4619
_exptl_absorpt_correction_type numerical
_exptl_absorpt_process_details
;
X-RED 1.31, Data Reduction for STAD4 and IPDS; X-Shape 2.07,
Crystal optimization for absorption correction, Stoe & Cie,
Darmstadt, 2005.
;
_exptl_crystal_colour orange
_exptl_crystal_density_diffrn 1.691
_exptl_crystal_density_method 'not measured'
_exptl_crystal_description block
_exptl_crystal_F_000 1224
_exptl_crystal_size_max 0.21
_exptl_crystal_size_mid 0.17
_exptl_crystal_size_min 0.15
_refine_diff_density_max 1.560
_refine_diff_density_min -1.639
_refine_diff_density_rms 0.103
_refine_ls_extinction_method none
_refine_ls_goodness_of_fit_ref 1.043
_refine_ls_hydrogen_treatment constr
_refine_ls_matrix_type full
_refine_ls_number_parameters 660
_refine_ls_number_reflns 9903
_refine_ls_number_restraints 346
_refine_ls_restrained_S_all 1.040
_refine_ls_R_factor_all 0.0337
_refine_ls_R_factor_gt 0.0285
_refine_ls_shift/su_max 0.003
_refine_ls_shift/su_mean 0.000
_refine_ls_structure_factor_coef Fsqd
_refine_ls_weighting_details 'calc w=1/[\s^2^(Fo^2^)+(0.0332P)^2^+3.6901P] where P=(Fo^2^+2Fc^2^)/3'
_refine_ls_weighting_scheme calc
_refine_ls_wR_factor_gt 0.0652
_refine_ls_wR_factor_ref 0.0673
_reflns_number_gt 8981
_reflns_number_total 9903
_reflns_threshold_expression >2sigma(I)
_cod_data_source_file c1dt11247c.txt
_cod_data_source_block Compound5
_cod_original_sg_symbol_H-M P-1
_cod_database_code 7017600

loop_
_symmetry_equiv_pos_as_xyz
'x, y, z'
'-x, -y, -z'

loop_
_atom_site_label
_atom_site_type_symbol
_atom_site_fract_x
_atom_site_fract_y
_atom_site_fract_z
_atom_site_U_iso_or_equiv
_atom_site_adp_type
_atom_site_occupancy
_atom_site_symmetry_multiplicity
_atom_site_calc_flag
_atom_site_refinement_flags
_atom_site_disorder_assembly
_atom_site_disorder_group
P1 P 0.77873(7) 0.87362(7) 0.22313(6) 0.01832(17) Uani 1 1 d . . .
P2 P 0.64651(7) 0.68245(7) 0.29915(6) 0.01960(18) Uani 1 1 d . . .
C120 C 0.9151(3) 0.7574(3) 0.2476(3) 0.0232(7) Uani 1 1 d . . .
C220 C 0.5439(3) 0.6247(3) 0.2859(3) 0.0238(7) Uani 1 1 d . . .
C210 C 0.7780(3) 0.5594(3) 0.3239(3) 0.0223(7) Uani 1 1 d . . .
C110 C 0.7765(3) 0.9085(3) 0.3261(3) 0.0238(7) Uani 1 1 d . . .
C200 C 0.6250(3) 0.6999(3) 0.4093(3) 0.0227(7) Uani 1 1 d . . .
C100 C 0.8098(3) 0.9801(3) 0.1328(3) 0.0201(7) Uani 1 1 d . . .
C215 C 0.8082(3) 0.4696(3) 0.4073(3) 0.0285(8) Uani 1 1 d . . .
H215 H 0.7624 0.4719 0.4539 0.034 Uiso 1 1 calc R . .
C202 C 0.4949(4) 0.7912(4) 0.4953(3) 0.0378(10) Uani 1 1 d . . .
H202 H 0.4209 0.8321 0.5013 0.045 Uiso 1 1 calc R . .
C105 C 0.9145(3) 0.9882(3) 0.1391(3) 0.0283(8) Uani 1 1 d . . .
H105 H 0.9689 0.9405 0.1907 0.034 Uiso 1 1 calc R . .
C205 C 0.7149(3) 0.6702(3) 0.4764(3) 0.0251(8) Uani 1 1 d . . .
H205 H 0.7891 0.6301 0.4701 0.030 Uiso 1 1 calc R . .
C101 C 0.7302(3) 1.0529(3) 0.0553(3) 0.0266(8) Uani 1 1 d . . .
H101 H 0.6596 1.0493 0.0499 0.032 Uiso 1 1 calc R . .
C125 C 0.9635(3) 0.6838(3) 0.3380(3) 0.0299(8) Uani 1 1 d . . .
H125 H 0.9290 0.6960 0.3881 0.036 Uiso 1 1 calc R . .
C124 C 1.0636(4) 0.5923(3) 0.3520(3) 0.0409(11) Uani 1 1 d . . .
H124 H 1.0966 0.5442 0.4121 0.049 Uiso 1 1 calc R . .
C203 C 0.5846(4) 0.7599(3) 0.5628(3) 0.0362(9) Uani 1 1 d . . .
H203 H 0.5709 0.7792 0.6142 0.043 Uiso 1 1 calc R . .
C201 C 0.5151(3) 0.7619(3) 0.4198(3) 0.0318(9) Uani 1 1 d . . .
H201 H 0.4545 0.7839 0.3749 0.038 Uiso 1 1 calc R . .
C212 C 0.9443(3) 0.4605(3) 0.2674(3) 0.0344(9) Uani 1 1 d . . .
H212 H 0.9888 0.4566 0.2202 0.041 Uiso 1 1 calc R . .
C102 C 0.7545(4) 1.1306(3) -0.0141(3) 0.0332(9) Uani 1 1 d . . .
H102 H 0.7006 1.1785 -0.0659 0.040 Uiso 1 1 calc R . .
C111 C 0.6759(3) 0.9388(3) 0.3636(3) 0.0253(8) Uani 1 1 d . . .
H111 H 0.6099 0.9420 0.3361 0.030 Uiso 1 1 calc R . .
C222 C 0.4368(4) 0.5860(4) 0.1860(4) 0.0395(10) Uani 1 1 d . . .
H222 H 0.4118 0.5950 0.1268 0.047 Uiso 1 1 calc R . .
C221 C 0.5068(3) 0.6363(3) 0.1981(3) 0.0290(8) Uani 1 1 d . . .
H221 H 0.5289 0.6780 0.1467 0.035 Uiso 1 1 calc R . .
C112 C 0.6729(4) 0.9641(3) 0.4418(3) 0.0336(9) Uani 1 1 d . . .
H112 H 0.6045 0.9861 0.4654 0.040 Uiso 1 1 calc R . .
C121 C 0.9683(3) 0.7364(3) 0.1741(3) 0.0269(8) Uani 1 1 d . . .
H121 H 0.9372 0.7850 0.1139 0.032 Uiso 1 1 calc R . .
C213 C 0.9751(3) 0.3731(3) 0.3523(4) 0.0375(10) Uani 1 1 d . . .
H213 H 1.0421 0.3118 0.3628 0.045 Uiso 1 1 calc R . .
C225 C 0.5096(4) 0.5619(4) 0.3618(3) 0.0367(10) Uani 1 1 d . . .
H225 H 0.5335 0.5534 0.4211 0.044 Uiso 1 1 calc R . .
C103 C 0.8577(4) 1.1377(3) -0.0070(3) 0.0372(10) Uani 1 1 d . . .
H103 H 0.8733 1.1905 -0.0536 0.045 Uiso 1 1 calc R . .
C214 C 0.9059(4) 0.3776(3) 0.4210(3) 0.0344(10) Uani 1 1 d . . .
H214 H 0.9254 0.3182 0.4767 0.041 Uiso 1 1 calc R . .
C115 C 0.8755(3) 0.9026(3) 0.3703(3) 0.0311(9) Uani 1 1 d . . .
H115 H 0.9438 0.8826 0.3462 0.037 Uiso 1 1 calc R . .
C114 C 0.8718(4) 0.9263(4) 0.4489(3) 0.0370(10) Uani 1 1 d . . .
H114 H 0.9378 0.9215 0.4779 0.044 Uiso 1 1 calc R . .
C113 C 0.7711(4) 0.9570(3) 0.4850(3) 0.0355(10) Uani 1 1 d . . .
H113 H 0.7690 0.9729 0.5381 0.043 Uiso 1 1 calc R . .
C122 C 1.0670(4) 0.6438(3) 0.1896(4) 0.0380(10) Uani 1 1 d . . .
H122 H 1.1014 0.6303 0.1399 0.046 Uiso 1 1 calc R . .
C123 C 1.1144(3) 0.5717(3) 0.2792(4) 0.0417(12) Uani 1 1 d . . .
H123 H 1.1804 0.5094 0.2898 0.050 Uiso 1 1 calc R . .
C204 C 0.6943(4) 0.7000(3) 0.5526(3) 0.0324(9) Uani 1 1 d . . .
H204 H 0.7548 0.6795 0.5971 0.039 Uiso 1 1 calc R . .
C211 C 0.8462(3) 0.5536(3) 0.2542(3) 0.0278(8) Uani 1 1 d . . .
H211 H 0.8260 0.6125 0.1982 0.033 Uiso 1 1 calc R . .
C224 C 0.4393(4) 0.5116(4) 0.3494(4) 0.0458(12) Uani 1 1 d . . .
H224 H 0.4159 0.4707 0.4004 0.055 Uiso 1 1 calc R . .
C223 C 0.4045(4) 0.5227(4) 0.2620(4) 0.0448(12) Uani 1 1 d . . .
H223 H 0.3594 0.4876 0.2539 0.054 Uiso 1 1 calc R . .
C104 C 0.9385(4) 1.0664(3) 0.0696(3) 0.0343(9) Uani 1 1 d . . .
H104 H 1.0087 1.0709 0.0744 0.041 Uiso 1 1 calc R . .
N1 N 0.7494(5) 0.2952(4) 0.2019(4) 0.0733(15) Uani 1 1 d DU . .
C8 C 0.9260(7) 0.1539(5) 0.3194(9) 0.132(5) Uani 1 1 d U . .
H8A H 0.9756 0.0779 0.3427 0.197 Uiso 1 1 calc R . .
H8B H 0.8915 0.1731 0.3691 0.197 Uiso 1 1 calc R . .
H8C H 0.9693 0.1965 0.2931 0.197 Uiso 1 1 calc R . .
C5 C 0.6613(8) 0.2924(7) 0.1440(5) 0.091(2) Uani 1 1 d DU . .
H5A H 0.6987 0.2493 0.1080 0.109 Uiso 1 1 calc R . .
H5B H 0.6187 0.2559 0.1842 0.109 Uiso 1 1 calc R . .
C7 C 0.8349(7) 0.1760(5) 0.2466(7) 0.089(2) Uani 1 1 d U . .
H7A H 0.7929 0.1313 0.2741 0.107 Uiso 1 1 calc R . .
H7B H 0.8712 0.1532 0.1983 0.107 Uiso 1 1 calc R . .
C3 C 0.7166(6) 0.3400(5) 0.2704(5) 0.0774(19) Uani 1 1 d DU . .
H3A H 0.6631 0.4154 0.2420 0.093 Uiso 1 1 calc R . .
H3B H 0.7828 0.3378 0.3020 0.093 Uiso 1 1 calc R . .
C20 C 0.2001(5) 0.8255(6) 0.3579(6) 0.0676(17) Uani 1 1 d . . .
C21 C 0.2282(5) 0.8096(6) 0.2730(5) 0.0752(19) Uani 1 1 d . . .
H21A H 0.1741 0.7885 0.2514 0.113 Uiso 1 1 calc R . .
H21B H 0.3033 0.7535 0.2838 0.113 Uiso 1 1 calc R . .
H21C H 0.2261 0.8763 0.2273 0.113 Uiso 1 1 calc R . .
C4 C 0.6647(7) 0.2784(8) 0.3350(8) 0.106(3) Uani 1 1 d DU . .
H4A H 0.6423 0.3082 0.3819 0.159 Uiso 1 1 calc R . .
H4B H 0.7181 0.2040 0.3631 0.159 Uiso 1 1 calc R . .
H4C H 0.5987 0.2816 0.3034 0.159 Uiso 1 1 calc R . .
C1 C 0.8020(10) 0.3728(7) 0.1457(7) 0.119(3) Uani 1 1 d DU . .
H1A H 0.7471 0.4467 0.1321 0.143 Uiso 1 1 calc R . .
H1B H 0.8679 0.3618 0.1842 0.143 Uiso 1 1 calc R . .
C2 C 0.8382(11) 0.3636(10) 0.0578(11) 0.160(5) Uani 1 1 d DU . .
H2A H 0.8694 0.4165 0.0286 0.240 Uiso 1 1 calc R . .
H2B H 0.7737 0.3766 0.0178 0.240 Uiso 1 1 calc R . .
H2C H 0.8951 0.2919 0.0699 0.240 Uiso 1 1 calc R . .
C6 C 0.5814(14) 0.3991(10) 0.0811(10) 0.179(7) Uani 1 1 d DU . .
H6A H 0.5271 0.3902 0.0461 0.268 Uiso 1 1 calc R . .
H6B H 0.6223 0.4353 0.0397 0.268 Uiso 1 1 calc R . .
H6C H 0.5422 0.4419 0.1161 0.268 Uiso 1 1 calc R . .
N2 N 0.1764(6) 0.8397(8) 0.4236(6) 0.106(2) Uani 1 1 d . . .
B11 B 0.4269(12) 1.1900(12) 0.1904(12) 0.026(3) Uani 0.46(2) 1 d PU A 1
H11 H 0.5010 1.1688 0.2394 0.031 Uiso 0.46(2) 1 calc PR A 1
B12 B 0.3532(12) 1.3264(10) 0.1121(10) 0.030(3) Uani 0.46(2) 1 d PU . 1
H12 H 0.3799 1.3910 0.1122 0.036 Uiso 0.46(2) 1 calc PR A 1
B13 B 0.2868(10) 1.2672(12) 0.2026(9) 0.032(3) Uani 0.46(2) 1 d PU A 1
H13 H 0.2719 1.2941 0.2613 0.039 Uiso 0.46(2) 1 calc PR A 1
B14 B 0.3195(11) 1.1290(13) 0.2226(9) 0.030(3) Uani 0.46(2) 1 d PU A 1
H14 H 0.3260 1.0703 0.2927 0.036 Uiso 0.46(2) 1 calc PR A 1
B15 B 0.7035(13) 0.6704(12) -0.0077(11) 0.028(3) Uani 0.46(2) 1 d PU . 1
H15 H 0.7102 0.6046 0.0581 0.034 Uiso 0.46(2) 1 calc PR A 1
B16 B 0.2510(14) 1.1265(15) 0.1207(13) 0.034(4) Uani 0.46(2) 1 d PU . 1
H16 H 0.2109 1.0688 0.1279 0.041 Uiso 0.46(2) 1 calc PR A 1
B17 B 0.4396(14) 1.2299(14) 0.0672(12) 0.019(3) Uani 0.46(2) 1 d PU . 1
H17 H 0.5175 1.2365 0.0405 0.023 Uiso 0.46(2) 1 calc PR A 1
B18 B 0.1864(10) 1.2306(14) 0.1594(10) 0.036(3) Uani 0.46(2) 1 d PU . 1
H18 H 0.1073 1.2343 0.1894 0.044 Uiso 0.46(2) 1 calc PR A 1
B19 B 0.2075(10) 1.3513(11) 0.0919(9) 0.032(3) Uani 0.46(2) 1 d PU . 1
H19 H 0.1405 1.4329 0.0775 0.038 Uiso 0.46(2) 1 calc PR A 1
B20 B 0.8136(11) 0.7310(13) -0.0377(11) 0.030(3) Uani 0.46(2) 1 d PU . 1
H20 H 0.8919 0.7007 0.0101 0.036 Uiso 0.46(2) 1 calc PR A 1
B1 B 0.4092(13) 1.2216(13) 0.0853(12) 0.029(3) Uani 0.54(2) 1 d PU . 2
H1 H 0.4803 1.2431 0.0584 0.035 Uiso 0.54(2) 1 calc PR A 2
B2 B 0.2512(10) 1.0840(14) 0.1268(8) 0.029(3) Uani 0.54(2) 1 d PU . 2
H2 H 0.2232 1.0209 0.1248 0.035 Uiso 0.54(2) 1 calc PR A 2
B3 B 0.8299(10) 0.7723(13) -0.0602(9) 0.035(3) Uani 0.54(2) 1 d PU . 2
H3 H 0.9083 0.7495 -0.0154 0.042 Uiso 0.54(2) 1 calc PR A 2
B4 B 0.3163(9) 1.0792(15) 0.2361(9) 0.039(3) Uani 0.54(2) 1 d PU A 2
H4 H 0.3305 1.0092 0.3008 0.047 Uiso 0.54(2) 1 calc PR A 2
B5 B 0.3162(11) 1.2981(11) 0.1430(10) 0.042(3) Uani 0.54(2) 1 d PU . 2
H5 H 0.3308 1.3662 0.1501 0.050 Uiso 0.54(2) 1 calc PR A 2
B6 B 0.2660(9) 1.2151(14) 0.2318(9) 0.047(3) Uani 0.54(2) 1 d PU A 2
H6 H 0.2505 1.2298 0.2964 0.056 Uiso 0.54(2) 1 calc PR A 2
B7 B 0.1771(10) 1.3045(13) 0.1258(10) 0.046(3) Uani 0.54(2) 1 d PU . 2
H7 H 0.1022 1.3781 0.1205 0.056 Uiso 0.54(2) 1 calc PR A 2
B8 B 0.1764(9) 1.1733(15) 0.1816(9) 0.049(3) Uani 0.54(2) 1 d PU . 2
H8 H 0.1025 1.1625 0.2133 0.059 Uiso 0.54(2) 1 calc PR A 2
B9 B 0.4063(11) 1.1604(13) 0.2096(10) 0.034(3) Uani 0.54(2) 1 d PU A 2
H9 H 0.4786 1.1409 0.2595 0.041 Uiso 0.54(2) 1 calc PR A 2
B10 B 0.7385(12) 0.6906(10) -0.0331(10) 0.034(3) Uani 0.54(2) 1 d PU . 2
H10 H 0.7593 0.6157 0.0285 0.041 Uiso 0.54(2) 1 calc PR A 2
Pt1 Pt 0.624078(11) 0.842690(10) 0.182355(9) 0.01988(5) Uani 1 1 d . A .
Sn1 Sn 0.46033(2) 1.03200(2) 0.149156(17) 0.02548(7) Uani 1 1 d . . .
Sn2 Sn 0.67158(2) 0.83248(2) 0.020641(18) 0.02733(7) Uani 1 1 d . . .

loop_
_atom_site_aniso_label
_atom_site_aniso_U_11
_atom_site_aniso_U_22
_atom_site_aniso_U_33
_atom_site_aniso_U_23
_atom_site_aniso_U_13
_atom_site_aniso_U_12
P1 0.0173(4) 0.0197(4) 0.0172(4) -0.0046(3) -0.0027(3) -0.0087(3)
P2 0.0192(4) 0.0196(4) 0.0178(4) -0.0035(3) -0.0035(3) -0.0085(3)
C120 0.0187(16) 0.0217(17) 0.028(2) -0.0052(15) -0.0044(14) -0.0102(14)
C220 0.0212(17) 0.0215(17) 0.027(2) -0.0062(15) -0.0007(14) -0.0097(14)
C210 0.0218(17) 0.0202(16) 0.0234(19) -0.0067(14) -0.0059(14) -0.0078(14)
C110 0.0269(18) 0.0260(18) 0.0186(18) -0.0072(14) -0.0020(14) -0.0115(15)
C200 0.0276(18) 0.0183(16) 0.0196(18) -0.0049(14) -0.0001(14) -0.0084(14)
C100 0.0216(16) 0.0184(16) 0.0227(18) -0.0097(14) 0.0035(14) -0.0087(13)
C215 0.033(2) 0.0243(18) 0.026(2) -0.0085(16) -0.0037(16) -0.0111(16)
C202 0.035(2) 0.037(2) 0.040(3) -0.021(2) 0.0101(19) -0.0079(18)
C105 0.0236(18) 0.0280(19) 0.037(2) -0.0146(17) 0.0024(16) -0.0122(15)
C205 0.0271(18) 0.0243(17) 0.0216(19) -0.0039(15) -0.0012(15) -0.0121(15)
C101 0.0255(18) 0.0223(17) 0.028(2) -0.0070(15) 0.0023(15) -0.0076(14)
C125 0.0275(19) 0.0289(19) 0.030(2) -0.0056(16) -0.0072(16) -0.0126(16)
C124 0.031(2) 0.029(2) 0.045(3) 0.0054(19) -0.021(2) -0.0103(17)
C203 0.048(3) 0.036(2) 0.029(2) -0.0183(18) 0.0082(19) -0.0171(19)
C201 0.0251(19) 0.032(2) 0.033(2) -0.0103(17) -0.0047(16) -0.0077(16)
C212 0.0242(19) 0.034(2) 0.050(3) -0.020(2) 0.0082(18) -0.0142(17)
C102 0.035(2) 0.0241(18) 0.029(2) -0.0025(16) 0.0048(17) -0.0062(16)
C111 0.0256(18) 0.0249(17) 0.0230(19) -0.0071(15) -0.0016(15) -0.0090(15)
C222 0.033(2) 0.046(2) 0.047(3) -0.020(2) -0.0054(19) -0.0207(19)
C221 0.0262(19) 0.0300(19) 0.030(2) -0.0075(16) -0.0020(15) -0.0130(16)
C112 0.036(2) 0.032(2) 0.035(2) -0.0166(18) 0.0047(18) -0.0118(17)
C121 0.0218(17) 0.0233(17) 0.031(2) -0.0044(16) 0.0009(15) -0.0098(14)
C213 0.0233(19) 0.032(2) 0.054(3) -0.019(2) -0.0106(19) -0.0049(16)
C225 0.044(2) 0.041(2) 0.032(2) -0.0090(19) 0.0034(19) -0.028(2)
C103 0.048(3) 0.029(2) 0.041(3) -0.0122(18) 0.022(2) -0.0228(19)
C214 0.036(2) 0.0211(18) 0.038(2) -0.0055(17) -0.0140(18) -0.0073(16)
C115 0.0269(19) 0.040(2) 0.031(2) -0.0135(18) -0.0010(16) -0.0169(17)
C114 0.040(2) 0.043(2) 0.030(2) -0.0153(19) -0.0086(18) -0.0172(19)
C113 0.053(3) 0.032(2) 0.024(2) -0.0155(17) -0.0024(18) -0.0142(19)
C122 0.027(2) 0.028(2) 0.058(3) -0.014(2) 0.0121(19) -0.0115(17)
C123 0.0180(18) 0.026(2) 0.064(3) -0.003(2) -0.0031(19) -0.0034(16)
C204 0.044(2) 0.030(2) 0.025(2) -0.0105(17) -0.0010(17) -0.0171(18)
C211 0.0222(18) 0.0299(19) 0.032(2) -0.0093(16) -0.0028(15) -0.0133(15)
C224 0.046(3) 0.049(3) 0.052(3) -0.012(2) 0.014(2) -0.035(2)
C223 0.037(2) 0.051(3) 0.060(3) -0.021(2) 0.004(2) -0.031(2)
C104 0.030(2) 0.034(2) 0.049(3) -0.019(2) 0.0177(19) -0.0211(18)
N1 0.103(4) 0.055(3) 0.077(4) -0.047(3) -0.012(3) -0.026(3)
C8 0.058(4) 0.039(3) 0.265(13) -0.032(5) -0.033(6) -0.008(3)
C5 0.142(7) 0.117(6) 0.051(4) -0.034(4) 0.000(4) -0.087(5)
C7 0.100(5) 0.051(3) 0.142(7) -0.062(4) 0.034(4) -0.033(3)
C3 0.083(5) 0.056(3) 0.081(5) -0.041(3) -0.019(3) 0.000(3)
C20 0.041(3) 0.088(5) 0.079(5) -0.034(4) 0.009(3) -0.028(3)
C21 0.043(3) 0.090(5) 0.075(5) -0.031(4) -0.005(3) -0.008(3)
C4 0.067(5) 0.135(7) 0.170(9) -0.111(7) 0.054(6) -0.048(5)
C1 0.176(9) 0.080(5) 0.132(7) -0.035(5) -0.020(6) -0.086(6)
C2 0.145(10) 0.134(9) 0.278(14) -0.124(11) 0.119(11) -0.095(8)
C6 0.223(15) 0.137(9) 0.158(13) -0.049(8) -0.077(10) -0.056(9)
N2 0.082(5) 0.165(8) 0.106(6) -0.067(6) 0.036(4) -0.071(5)
B11 0.023(4) 0.027(5) 0.025(6) -0.014(4) -0.008(4) -0.003(3)
B12 0.029(5) 0.024(4) 0.031(6) -0.015(4) -0.003(4) 0.000(4)
B13 0.032(5) 0.040(6) 0.020(5) -0.021(5) 0.002(4) -0.002(4)
B14 0.032(5) 0.034(5) 0.014(5) -0.007(5) 0.008(3) -0.005(4)
B15 0.028(7) 0.030(6) 0.024(7) -0.015(5) 0.001(5) -0.004(5)
B16 0.019(5) 0.048(8) 0.052(8) -0.029(7) 0.011(5) -0.021(6)
B17 0.012(6) 0.024(5) 0.025(6) -0.014(4) -0.005(4) -0.005(4)
B18 0.022(4) 0.049(8) 0.034(7) -0.020(6) 0.006(4) -0.006(4)
B19 0.021(4) 0.033(5) 0.030(6) -0.019(4) -0.005(4) 0.009(4)
B20 0.019(5) 0.034(7) 0.024(7) -0.009(6) 0.000(4) 0.000(4)
B1 0.020(7) 0.035(6) 0.037(7) -0.020(5) 0.004(4) -0.008(5)
B2 0.019(4) 0.052(8) 0.021(4) -0.020(5) 0.007(3) -0.016(6)
B3 0.023(5) 0.046(7) 0.019(6) -0.006(5) -0.001(4) -0.002(4)
B4 0.025(4) 0.057(6) 0.026(5) -0.014(5) 0.007(3) -0.007(4)
B5 0.038(5) 0.038(5) 0.047(7) -0.031(5) -0.002(5) 0.002(4)
B6 0.031(4) 0.065(7) 0.034(5) -0.032(5) 0.002(4) 0.004(4)
B7 0.030(4) 0.057(7) 0.040(6) -0.030(6) -0.001(4) 0.007(5)
B8 0.027(4) 0.073(9) 0.036(6) -0.021(6) 0.005(4) -0.008(4)
B9 0.027(4) 0.049(7) 0.024(6) -0.026(5) -0.006(4) -0.001(4)
B10 0.033(6) 0.023(5) 0.029(6) -0.008(5) -0.005(5) 0.005(4)
Pt1 0.01912(7) 0.02042(7) 0.01743(7) -0.00180(5) -0.00536(5) -0.00978(5)
Sn1 0.01542(12) 0.03499(14) 0.01837(13) -0.00942(11) -0.00158(9) -0.00251(10)
Sn2 0.02634(13) 0.02559(13) 0.02181(13) -0.01220(10) -0.00820(10) 0.00156(10)

loop_
_atom_type_symbol
_atom_type_description
_atom_type_scat_dispersion_real
_atom_type_scat_dispersion_imag
_atom_type_scat_source
C C 0.0033 0.0016 'International Tables Vol C Tables 4.2.6.8 and 6.1.1.4'
H H 0.0000 0.0000 'International Tables Vol C Tables 4.2.6.8 and 6.1.1.4'
B B 0.0013 0.0007 'International Tables Vol C Tables 4.2.6.8 and 6.1.1.4'
N N 0.0061 0.0033 'International Tables Vol C Tables 4.2.6.8 and 6.1.1.4'
P P 0.1023 0.0942 'International Tables Vol C Tables 4.2.6.8 and 6.1.1.4'
Pt Pt -1.7033 8.3905 'International Tables Vol C Tables 4.2.6.8 and 6.1.1.4'
Sn Sn -0.6537 1.4246 'International Tables Vol C Tables 4.2.6.8 and 6.1.1.4'

loop_
_geom_angle_atom_site_label_1
_geom_angle_atom_site_label_2
_geom_angle_atom_site_label_3
_geom_angle
_geom_angle_site_symmetry_1
_geom_angle_site_symmetry_3
C120 P1 C110 103.09(17) . .
C120 P1 C100 100.59(16) . .
C110 P1 C100 104.27(16) . .
C120 P1 Pt1 113.89(11) . .
C110 P1 Pt1 117.15(13) . .
C100 P1 Pt1 115.77(12) . .
C200 P2 C210 105.49(17) . .
C200 P2 C220 103.44(18) . .
C210 P2 C220 98.14(16) . .
C200 P2 Pt1 111.35(11) . .
C210 P2 Pt1 121.09(13) . .
C220 P2 Pt1 115.24(12) . .
C121 C120 C125 118.9(3) . .
C121 C120 P1 119.1(3) . .
C125 C120 P1 121.8(3) . .
C221 C220 C225 118.6(4) . .
C221 C220 P2 119.1(3) . .
C225 C220 P2 122.0(3) . .
C211 C210 C215 119.1(3) . .
C211 C210 P2 118.1(3) . .
C215 C210 P2 122.7(3) . .
C111 C110 C115 118.4(4) . .
C111 C110 P1 119.8(3) . .
C115 C110 P1 121.8(3) . .
C201 C200 C205 118.4(4) . .
C201 C200 P2 117.8(3) . .
C205 C200 P2 122.9(3) . .
C101 C100 C105 118.2(3) . .
C101 C100 P1 120.6(3) . .
C105 C100 P1 121.2(3) . .
C214 C215 C210 120.3(4) . .
C201 C202 C203 120.3(4) . .
C104 C105 C100 120.8(4) . .
C204 C205 C200 120.4(4) . .
C102 C101 C100 120.8(4) . .
C124 C125 C120 119.3(4) . .
C123 C124 C125 121.3(4) . .
C204 C203 C202 119.3(4) . .
C202 C201 C200 121.2(4) . .
C211 C212 C213 119.3(4) . .
C103 C102 C101 120.4(4) . .
C110 C111 C112 120.6(4) . .
C223 C222 C221 120.2(4) . .
C220 C221 C222 120.7(4) . .
C113 C112 C111 120.4(4) . .
C122 C121 C120 120.9(4) . .
C214 C213 C212 120.0(4) . .
C220 C225 C224 120.5(4) . .
C102 C103 C104 120.0(4) . .
C215 C214 C213 120.5(4) . .
C114 C115 C110 120.4(4) . .
C113 C114 C115 120.5(4) . .
C114 C113 C112 119.7(4) . .
C123 C122 C121 119.9(5) . .
C124 C123 C122 119.8(4) . .
C203 C204 C205 120.5(4) . .
C212 C211 C210 120.8(4) . .
C223 C224 C225 120.2(4) . .
C224 C223 C222 119.8(4) . .
C103 C104 C105 119.8(4) . .
C3 N1 C5 119.1(7) . .
C3 N1 C1 97.8(6) . .
C5 N1 C1 111.7(6) . .
C3 N1 C7 110.1(6) . .
C5 N1 C7 104.6(5) . .
C1 N1 C7 114.0(7) . .
C6 C5 N1 114.6(7) . .
C8 C7 N1 115.4(5) . .
N1 C3 C4 108.9(6) . .
N2 C20 C21 178.7(10) . .
C2 C1 N1 117.0(6) . .
B13 B11 B12 59.8(8) . .
B13 B11 B17 108.3(10) . .
B12 B11 B17 58.8(8) . .
B13 B11 B14 58.2(7) . .
B12 B11 B14 107.4(9) . .
B17 B11 B14 112.7(9) . .
B13 B11 Sn1 118.5(8) . .
B12 B11 Sn1 123.1(9) . .
B17 B11 Sn1 72.3(8) . .
B14 B11 Sn1 65.3(6) . .
B17 B12 B11 62.1(8) . .
B17 B12 B13 111.1(9) . .
B11 B12 B13 59.8(7) . .
B17 B12 B15 62.7(8) . 2_675
B11 B12 B15 110.6(9) . 2_675
B13 B12 B15 108.5(9) . 2_675
B17 B12 B19 111.3(8) . .
B11 B12 B19 108.5(10) . .
B13 B12 B19 59.9(7) . .
B15 B12 B19 59.7(7) 2_675 .
B14 B13 B11 63.9(7) . .
B14 B13 B12 112.4(8) . .
B11 B13 B12 60.4(7) . .
B14 B13 B18 60.0(8) . .
B11 B13 B18 111.2(8) . .
B12 B13 B18 110.4(8) . .
B14 B13 B19 110.1(8) . .
B11 B13 B19 109.2(9) . .
B12 B13 B19 60.3(7) . .
B18 B13 B19 61.0(7) . .
B13 B14 B18 60.2(7) . .
B13 B14 B16 106.9(9) . .
B18 B14 B16 56.8(8) . .
B13 B14 B11 58.0(8) . .
B18 B14 B11 106.7(9) . .
B16 B14 B11 111.2(9) . .
B13 B14 Sn1 121.8(8) . .
B18 B14 Sn1 121.0(7) . .
B16 B14 Sn1 70.0(7) . .
B11 B14 Sn1 69.2(6) . .
B19 B15 B12 60.2(7) 2_675 2_675
B19 B15 B17 108.4(10) 2_675 2_675
B12 B15 B17 58.6(8) 2_675 2_675
B19 B15 B20 57.7(8) 2_675 .
B12 B15 B20 106.7(10) 2_675 .
B17 B15 B20 111.5(10) 2_675 .
B19 B15 Sn2 115.7(9) 2_675 .
B12 B15 Sn2 122.5(8) 2_675 .
B17 B15 Sn2 73.2(7) 2_675 .
B20 B15 Sn2 62.5(6) . .
B18 B16 B14 59.6(8) . .
B18 B16 B20 59.8(9) . 2_675
B14 B16 B20 106.2(10) . 2_675
B18 B16 Sn2 117.7(10) . 2_675
B14 B16 Sn2 118.8(8) . 2_675
B20 B16 Sn2 63.4(7) 2_675 2_675
B18 B16 Sn1 119.3(9) . .
B14 B16 Sn1 65.3(6) . .
B20 B16 Sn1 118.5(9) 2_675 .
Sn2 B16 Sn1 69.6(5) 2_675 .
B12 B17 B11 59.1(8) . .
B12 B17 B15 58.7(7) . 2_675
B11 B17 B15 105.2(10) . 2_675
B12 B17 Sn2 114.3(8) . 2_675
B11 B17 Sn2 113.8(8) . 2_675
B15 B17 Sn2 63.5(6) 2_675 2_675
B12 B17 Sn1 117.1(9) . .
B11 B17 Sn1 65.1(7) . .
B15 B17 Sn1 115.9(8) 2_675 .
Sn2 B17 Sn1 65.2(4) 2_675 .
B16 B18 B13 112.1(9) . .
B16 B18 B14 63.6(9) . .
B13 B18 B14 59.7(7) . .
B16 B18 B20 63.6(9) . 2_675
B13 B18 B20 107.9(10) . 2_675
B14 B18 B20 112.2(9) . 2_675
B16 B18 B19 111.9(10) . .
B13 B18 B19 59.2(7) . .
B14 B18 B19 108.4(9) . .
B20 B18 B19 59.1(8) 2_675 .
B20 B19 B15 64.8(8) 2_675 2_675
B20 B19 B13 109.1(9) 2_675 .
B15 B19 B13 108.7(8) 2_675 .
B20 B19 B12 112.3(8) 2_675 .
B15 B19 B12 60.1(7) 2_675 .
B13 B19 B12 59.8(7) . .
B20 B19 B18 60.0(8) 2_675 .
B15 B19 B18 111.6(8) 2_675 .
B13 B19 B18 59.8(7) . .
B12 B19 B18 109.0(8) . .
B19 B20 B18 60.9(8) 2_675 2_675
B19 B20 B16 107.5(10) 2_675 2_675
B18 B20 B16 56.6(9) 2_675 2_675
B19 B20 B15 57.5(8) 2_675 .
B18 B20 B15 106.5(9) 2_675 .
B16 B20 B15 111.4(9) 2_675 .
B19 B20 Sn2 122.0(8) 2_675 .
B18 B20 Sn2 120.7(8) 2_675 .
B16 B20 Sn2 69.9(7) 2_675 .
B15 B20 Sn2 69.7(6) . .
B5 B1 B10 59.7(7) . 2_675
B5 B1 B9 59.2(7) . .
B10 B1 B9 106.2(9) 2_675 .
B5 B1 Sn1 116.3(9) . .
B10 B1 Sn1 118.0(9) 2_675 .
B9 B1 Sn1 63.0(7) . .
B5 B1 Sn2 118.5(8) . 2_675
B10 B1 Sn2 64.4(6) 2_675 2_675
B9 B1 Sn2 119.2(9) . 2_675
Sn1 B1 Sn2 70.4(5) . 2_675
B8 B2 B3 59.2(7) . 2_675
B8 B2 B4 58.3(6) . .
B3 B2 B4 105.0(9) 2_675 .
B8 B2 Sn1 112.8(7) . .
B3 B2 Sn1 113.7(7) 2_675 .
B4 B2 Sn1 62.2(5) . .
B8 B2 Sn2 116.0(9) . 2_675
B3 B2 Sn2 64.1(5) 2_675 2_675
B4 B2 Sn2 115.4(7) . 2_675
Sn1 B2 Sn2 66.3(3) . 2_675
B7 B3 B8 60.2(8) 2_675 2_675
B7 B3 B2 109.3(8) 2_675 2_675
B8 B3 B2 58.9(7) 2_675 2_675
B7 B3 B10 58.4(8) 2_675 .
B8 B3 B10 107.4(9) 2_675 .
B2 B3 B10 112.9(8) 2_675 .
B7 B3 Sn2 118.2(8) 2_675 .
B8 B3 Sn2 123.7(6) 2_675 .
B2 B3 Sn2 73.3(6) 2_675 .
B10 B3 Sn2 64.1(5) . .
B6 B4 B8 60.0(7) . .
B6 B4 B9 57.2(7) . .
B8 B4 B9 105.6(10) . .
B6 B4 B2 107.4(8) . .
B8 B4 B2 57.6(6) . .
B9 B4 B2 110.6(8) . .
B6 B4 Sn1 115.8(8) . .
B8 B4 Sn1 120.7(7) . .
B9 B4 Sn1 63.5(5) . .
B2 B4 Sn1 72.0(5) . .
B1 B5 B9 62.3(7) . .
B1 B5 B7 110.9(9) . .
B9 B5 B7 107.6(10) . .
B1 B5 B6 110.8(9) . .
B9 B5 B6 59.1(7) . .
B7 B5 B6 59.9(8) . .
B1 B5 B10 61.9(8) . 2_675
B9 B5 B10 110.2(8) . 2_675
B7 B5 B10 60.6(7) . 2_675
B6 B5 B10 109.3(9) . 2_675
B9 B6 B4 64.1(7) . .
B9 B6 B8 110.9(8) . .
B4 B6 B8 59.9(7) . .
B9 B6 B5 60.6(7) . .
B4 B6 B5 112.5(7) . .
B8 B6 B5 109.4(8) . .
B9 B6 B7 108.8(9) . .
B4 B6 B7 109.2(8) . .
B8 B6 B7 60.0(7) . .
B5 B6 B7 59.9(8) . .
B3 B7 B5 111.8(7) 2_675 .
B3 B7 B6 108.9(10) 2_675 .
B5 B7 B6 60.2(7) . .
B3 B7 B10 64.3(7) 2_675 2_675
B5 B7 B10 60.4(7) . 2_675
B6 B7 B10 109.4(7) . 2_675
B3 B7 B8 59.8(8) 2_675 .
B5 B7 B8 109.8(8) . .
B6 B7 B8 60.3(8) . .
B10 B7 B8 111.8(8) 2_675 .
B2 B8 B6 112.7(8) . .
B2 B8 B4 64.0(7) . .
B6 B8 B4 60.1(7) . .
B2 B8 B3 61.9(7) . 2_675
B6 B8 B3 108.6(10) . 2_675
B4 B8 B3 111.4(8) . 2_675
B2 B8 B7 111.7(9) . .
B6 B8 B7 59.7(8) . .
B4 B8 B7 109.1(9) . .
B3 B8 B7 60.0(8) 2_675 .
B6 B9 B5 60.3(8) . .
B6 B9 B1 108.6(9) . .
B5 B9 B1 58.5(7) . .
B6 B9 B4 58.6(7) . .
B5 B9 B4 107.9(9) . .
B1 B9 B4 112.5(9) . .
B6 B9 Sn1 121.0(8) . .
B5 B9 Sn1 121.9(7) . .
B1 B9 Sn1 70.0(7) . .
B4 B9 Sn1 67.8(6) . .
B7 B10 B5 59.1(7) 2_675 2_675
B7 B10 B1 106.9(9) 2_675 2_675
B5 B10 B1 58.4(7) 2_675 2_675
B7 B10 B3 57.3(8) 2_675 .
B5 B10 B3 105.3(9) 2_675 .
B1 B10 B3 110.3(9) 2_675 .
B7 B10 Sn2 121.4(9) 2_675 .
B5 B10 Sn2 122.9(6) 2_675 .
B1 B10 Sn2 70.7(6) 2_675 .
B3 B10 Sn2 68.8(5) . .
P2 Pt1 P1 102.37(3) . .
P2 Pt1 Sn1 126.54(3) . .
P1 Pt1 Sn1 100.55(2) . .
P2 Pt1 Sn2 116.52(3) . .
P1 Pt1 Sn2 98.96(2) . .
Sn1 Pt1 Sn2 106.529(11) . .
B9 Sn1 B4 48.7(5) . .
B9 Sn1 B1 47.0(5) . .
B4 Sn1 B1 82.7(5) . .
B9 Sn1 B14 33.5(5) . .
B4 Sn1 B14 16.7(3) . .
B1 Sn1 B14 66.6(5) . .
B9 Sn1 B11 13.1(5) . .
B4 Sn1 B11 61.3(5) . .
B1 Sn1 B11 37.2(6) . .
B14 Sn1 B11 45.5(5) . .
B9 Sn1 B16 70.5(5) . .
B4 Sn1 B16 43.5(5) . .
B1 Sn1 B16 70.7(5) . .
B14 Sn1 B16 44.7(5) . .
B11 Sn1 B16 77.1(5) . .
B9 Sn1 B2 81.4(4) . .
B4 Sn1 B2 45.8(4) . .
B1 Sn1 B2 83.8(5) . .
B14 Sn1 B2 51.9(4) . .
B11 Sn1 B2 89.4(4) . .
B16 Sn1 B2 13.5(3) . .
B9 Sn1 B17 54.0(6) . .
B4 Sn1 B17 92.9(5) . .
B1 Sn1 B17 10.6(4) . .
B14 Sn1 B17 76.7(5) . .
B11 Sn1 B17 42.6(5) . .
B16 Sn1 B17 80.1(5) . .
B2 Sn1 B17 92.8(5) . .
B9 Sn1 Pt1 138.1(3) . .
B4 Sn1 Pt1 128.2(4) . .
B1 Sn1 Pt1 144.8(4) . .
B14 Sn1 Pt1 141.2(3) . .
B11 Sn1 Pt1 136.9(3) . .
B16 Sn1 Pt1 142.1(4) . .
B2 Sn1 Pt1 128.7(4) . .
B17 Sn1 Pt1 134.4(4) . .
B9 Sn1 Sn2 94.8(3) . 2_675
B4 Sn1 Sn2 95.6(3) . 2_675
B1 Sn1 Sn2 56.2(4) . 2_675
B14 Sn1 Sn2 89.9(3) . 2_675
B11 Sn1 Sn2 90.2(4) . 2_675
B16 Sn1 Sn2 53.8(4) . 2_675
B2 Sn1 Sn2 58.3(3) . 2_675
B17 Sn1 Sn2 57.3(4) . 2_675
Pt1 Sn1 Sn2 124.790(13) . 2_675
B20 Sn2 B10 32.5(5) . .
B20 Sn2 B16 46.8(6) . 2_675
B10 Sn2 B16 65.4(5) . 2_675
B20 Sn2 B15 47.8(5) . .
B10 Sn2 B15 16.3(3) . .
B16 Sn2 B15 80.6(5) 2_675 .
B20 Sn2 B3 16.3(3) . .
B10 Sn2 B3 47.1(5) . .
B16 Sn2 B3 34.2(5) 2_675 .
B15 Sn2 B3 63.1(5) . .
B20 Sn2 B1 70.4(5) . 2_675
B10 Sn2 B1 45.0(4) . 2_675
B16 Sn2 B1 70.8(5) 2_675 2_675
B15 Sn2 B1 41.8(5) . 2_675
B3 Sn2 B1 78.1(4) . 2_675
B20 Sn2 B17 79.1(5) . 2_675
B10 Sn2 B17 50.6(5) . 2_675
B16 Sn2 B17 81.8(5) 2_675 2_675
B15 Sn2 B17 43.4(5) . 2_675
B3 Sn2 B17 88.3(5) . 2_675
B1 Sn2 B17 11.2(3) 2_675 2_675
B20 Sn2 B2 57.0(5) . 2_675
B10 Sn2 B2 78.1(5) . 2_675
B16 Sn2 B2 12.7(3) 2_675 2_675
B15 Sn2 B2 93.3(5) . 2_675
B3 Sn2 B2 42.6(4) . 2_675
B1 Sn2 B2 80.4(4) 2_675 2_675
B17 Sn2 B2 91.1(5) 2_675 2_675
B20 Sn2 Pt1 138.4(4) . .
B10 Sn2 Pt1 133.7(4) . .
B16 Sn2 Pt1 155.8(4) 2_675 .
B15 Sn2 Pt1 120.7(4) . .
B3 Sn2 Pt1 141.8(3) . .
B1 Sn2 Pt1 132.4(4) 2_675 .
B17 Sn2 Pt1 121.2(4) 2_675 .
B2 Sn2 Pt1 144.0(3) 2_675 .
B20 Sn2 Sn1 94.8(4) . 2_675
B10 Sn2 Sn1 89.4(3) . 2_675
B16 Sn2 Sn1 56.6(4) 2_675 2_675
B15 Sn2 Sn1 93.3(3) . 2_675
B3 Sn2 Sn1 88.4(3) . 2_675
B1 Sn2 Sn1 53.4(4) 2_675 2_675
B17 Sn2 Sn1 57.6(4) 2_675 2_675
B2 Sn2 Sn1 55.4(3) 2_675 2_675
Pt1 Sn2 Sn1 126.849(12) . 2_675

loop_
_geom_bond_atom_site_label_1
_geom_bond_atom_site_label_2
_geom_bond_distance
_geom_bond_site_symmetry_2
P1 C120 1.826(4) .
P1 C110 1.838(4) .
P1 C100 1.844(4) .
P1 Pt1 2.3253(8) .
P2 C200 1.824(4) .
P2 C210 1.838(4) .
P2 C220 1.843(4) .
P2 Pt1 2.2879(9) .
C120 C121 1.390(6) .
C120 C125 1.401(5) .
C220 C221 1.388(6) .
C220 C225 1.393(6) .
C210 C211 1.391(6) .
C210 C215 1.398(5) .
C110 C111 1.388(5) .
C110 C115 1.410(5) .
C200 C201 1.395(5) .
C200 C205 1.395(5) .
C100 C101 1.388(5) .
C100 C105 1.396(5) .
C215 C214 1.380(6) .
C202 C201 1.374(6) .
C202 C203 1.391(6) .
C105 C104 1.386(6) .
C205 C204 1.389(6) .
C101 C102 1.383(6) .
C125 C124 1.394(6) .
C124 C123 1.369(8) .
C203 C204 1.383(6) .
C212 C211 1.393(6) .
C212 C213 1.395(7) .
C102 C103 1.370(6) .
C111 C112 1.385(6) .
C222 C223 1.383(7) .
C222 C221 1.393(5) .
C112 C113 1.385(6) .
C121 C122 1.388(5) .
C213 C214 1.386(7) .
C225 C224 1.398(6) .
C103 C104 1.382(7) .
C115 C114 1.379(6) .
C114 C113 1.379(7) .
C122 C123 1.385(7) .
C224 C223 1.376(8) .
N1 C3 1.412(8) .
N1 C5 1.474(8) .
N1 C1 1.523(11) .
N1 C7 1.537(9) .
C8 C7 1.499(12) .
C5 C6 1.459(12) .
C3 C4 1.426(10) .
C20 N2 1.130(10) .
C20 C21 1.439(11) .
C1 C2 1.475(13) .
B11 B13 1.764(18) .
B11 B12 1.774(17) .
B11 B17 1.83(2) .
B11 B14 1.868(19) .
B11 Sn1 2.448(16) .
B12 B17 1.77(2) .
B12 B13 1.76(2) .
B12 B15 1.769(17) 2_675
B12 B19 1.771(17) .
B13 B14 1.768(19) .
B13 B18 1.777(18) .
B13 B19 1.765(16) .
B14 B18 1.773(17) .
B14 B16 1.84(2) .
B14 Sn1 2.381(12) .
B15 B19 1.762(19) 2_675
B15 B12 1.769(17) 2_675
B15 B17 1.84(2) 2_675
B15 B20 1.89(2) .
B15 Sn2 2.395(14) .
B16 B18 1.72(2) .
B16 B20 1.85(2) 2_675
B16 Sn2 2.380(18) 2_675
B16 Sn1 2.463(17) .
B17 B15 1.84(2) 2_675
B17 Sn2 2.562(16) 2_675
B17 Sn1 2.572(17) .
B18 B20 1.78(2) 2_675
B18 B19 1.80(2) .
B19 B20 1.766(19) 2_675
B19 B15 1.762(19) 2_675
B20 B19 1.766(19) 2_675
B20 B18 1.78(2) 2_675
B20 B16 1.85(2) 2_675
B20 Sn2 2.266(13) .
B1 B5 1.764(16) .
B1 B10 1.826(19) 2_675
B1 B9 1.832(19) .
B1 Sn1 2.356(17) .
B1 Sn2 2.438(17) 2_675
B2 B8 1.761(17) .
B2 B3 1.814(19) 2_675
B2 B4 1.874(16) .
B2 Sn1 2.484(12) .
B2 Sn2 2.569(14) 2_675
B3 B7 1.770(18) 2_675
B3 B8 1.766(17) 2_675
B3 B2 1.814(19) 2_675
B3 B10 1.90(2) .
B3 Sn2 2.412(12) .
B4 B6 1.78(2) .
B4 B8 1.775(15) .
B4 B9 1.874(19) .
B4 Sn1 2.310(11) .
B5 B9 1.778(17) .
B5 B7 1.766(18) .
B5 B6 1.77(2) .
B5 B10 1.789(16) 2_675
B6 B9 1.752(16) .
B6 B8 1.777(19) .
B6 B7 1.767(16) .
B7 B3 1.770(18) 2_675
B7 B10 1.79(2) 2_675
B7 B8 1.77(2) .
B8 B3 1.766(17) 2_675
B9 Sn1 2.232(14) .
B10 B7 1.79(2) 2_675
B10 B5 1.789(16) 2_675
B10 B1 1.826(19) 2_675
B10 Sn2 2.329(12) .
Pt1 Sn1 2.5964(4) .
Pt1 Sn2 2.6286(4) .
Sn1 Sn2 2.7645(4) 2_675
Sn2 B16 2.380(18) 2_675
Sn2 B1 2.438(17) 2_675
Sn2 B17 2.562(16) 2_675
Sn2 B2 2.569(14) 2_675
Sn2 Sn1 2.7645(5) 2_675
